data_4063918
loop_
_publ_author_name
'Schultz, Katherine M.'
'Goldberg, Karen I.'
'Gusev, Dmitry G.'
'Heinekey, D. Michael'

_publ_section_title
;
 Synthesis, Structure, and Reactivity of Iridium NHC Pincer Complexes
;
_journal_issue 6
_journal_name_full Organometallics
_journal_page_first 1429
_journal_paper_doi 10.1021/om101024x
_journal_volume 30
_journal_year 2011
_chemical_formula_moiety 'C35 H44 Ir N4 P'
_chemical_formula_sum 'C35 H44 Ir N4 P'
_chemical_formula_weight 743.91
_chemical_name_common kms239
_chemical_name_systematic
;
 kms239
;
_space_group_IT_number 14
_symmetry_cell_setting monoclinic
_symmetry_Int_Tables_number 14
_symmetry_space_group_name_Hall '-P 2ybc'
_symmetry_space_group_name_H-M 'P 1 21/c 1'
_atom_sites_solution_hydrogens geom
_atom_sites_solution_primary direct
_atom_sites_solution_secondary difmap
_audit_creation_method 'WinGX routine CIF_UPDATE'
_cell_angle_alpha 90
_cell_angle_beta 97.465(2)
_cell_angle_gamma 90
_cell_formula_units_Z 4
_cell_length_a 11.1573(3)
_cell_length_b 10.3737(3)
_cell_length_c 28.4376(7)
_cell_measurement_reflns_used 150
_cell_measurement_temperature 100(2)
_cell_measurement_theta_max 20
_cell_measurement_theta_min 3
_cell_volume 3263.54(15)
_computing_cell_refinement 'SAINT (Bruker, 2007)'
_computing_data_collection 'APEX2 (Bruker, 2007)'
_computing_data_reduction 'SAINT (Bruker, 2007)'
_computing_molecular_graphics 'ORTEP-3 for Windows (Farrugia, 1997)'
_computing_publication_material 'SHELXL-97 (Sheldrick, 1997)'
_computing_structure_refinement 'SHELXL-97 (Sheldrick, 2008)'
_computing_structure_solution 'SHELXS97 (Sheldrick, 1997)'
_diffrn_ambient_temperature 100(2)
_diffrn_measured_fraction_theta_full 0.999
_diffrn_measured_fraction_theta_max 0.997
_diffrn_measurement_device_type 'Bruker APEXII CCD area-detector'
_diffrn_measurement_method '\f and \w scans'
_diffrn_radiation_monochromator graphite
_diffrn_radiation_type MoK\a
_diffrn_radiation_wavelength 0.71073
_diffrn_reflns_av_R_equivalents 0.105
_diffrn_reflns_av_unetI/netI 0.0783
_diffrn_reflns_limit_h_max 13
_diffrn_reflns_limit_h_min -14
_diffrn_reflns_limit_k_max 13
_diffrn_reflns_limit_k_min -13
_diffrn_reflns_limit_l_max 37
_diffrn_reflns_limit_l_min -37
_diffrn_reflns_number 53087
_diffrn_reflns_theta_full 25
_diffrn_reflns_theta_max 28.37
_diffrn_reflns_theta_min 1.84
_diffrn_source 'fine-focus sealed tube'
_exptl_absorpt_coefficient_mu 4.17
_exptl_absorpt_correction_T_max 0.8186
_exptl_absorpt_correction_T_min 0.6805
_exptl_absorpt_correction_type multi-scan
_exptl_absorpt_process_details '(SADABS; Bruker, 2007)'
_exptl_crystal_colour colorless
_exptl_crystal_density_diffrn 1.514
_exptl_crystal_density_method 'not measured'
_exptl_crystal_description prism
_exptl_crystal_F_000 1496
_exptl_crystal_size_max 0.1
_exptl_crystal_size_mid 0.06
_exptl_crystal_size_min 0.05
_refine_diff_density_max 1.067
_refine_diff_density_min -1.11
_refine_diff_density_rms 0.169
_refine_ls_extinction_method none
_refine_ls_goodness_of_fit_ref 1.01
_refine_ls_hydrogen_treatment mixed
_refine_ls_matrix_type full
_refine_ls_number_parameters 387
_refine_ls_number_reflns 8133
_refine_ls_number_restraints 0
_refine_ls_restrained_S_all 1.01
_refine_ls_R_factor_all 0.0741
_refine_ls_R_factor_gt 0.0389
_refine_ls_shift/su_max 0.001
_refine_ls_shift/su_mean 0
_refine_ls_structure_factor_coef Fsqd
_refine_ls_weighting_details 'calc w=1/[\s^2^(Fo^2^)+(0.0222P)^2^+0.3133P] where P=(Fo^2^+2Fc^2^)/3'
_refine_ls_weighting_scheme calc
_refine_ls_wR_factor_gt 0.0596
_refine_ls_wR_factor_ref 0.0677
_reflns_number_gt 5806
_reflns_number_total 8133
_reflns_threshold_expression >2\s(I)
_cod_data_source_file om101024x_si_003.cif
_cod_data_source_block kms239
_cod_original_sg_symbol_H-M 'P 21/c'
_cod_database_code 4063918

loop_
_symmetry_equiv_pos_as_xyz
'x, y, z'
'-x, y+1/2, -z+1/2'
'-x, -y, -z'
'x, -y-1/2, z-1/2'

loop_
_atom_site_label
_atom_site_type_symbol
_atom_site_fract_x
_atom_site_fract_y
_atom_site_fract_z
_atom_site_U_iso_or_equiv
_atom_site_adp_type
_atom_site_occupancy
_atom_site_symmetry_multiplicity
_atom_site_calc_flag
_atom_site_refinement_flags
C1 C 0.4803(4) -0.0675(5) 0.13036(13) 0.0139(9) Uani 1 1 d .
C2 C 0.4945(4) -0.1943(5) 0.11531(15) 0.0160(10) Uani 1 1 d .
C3 C 0.3979(4) -0.2818(4) 0.10767(15) 0.0185(11) Uani 1 1 d .
H3 H 0.411 -0.3652 0.0956 0.022 Uiso 1 1 calc R
C4 C 0.2853(4) -0.2484(5) 0.11740(15) 0.0185(11) Uani 1 1 d .
H4 H 0.22 -0.3075 0.1119 0.022 Uiso 1 1 calc R
C5 C 0.2685(4) -0.1276(5) 0.13534(15) 0.0164(10) Uani 1 1 d .
H5 H 0.1918 -0.1048 0.1439 0.02 Uiso 1 1 calc R
C6 C 0.3625(4) -0.0380(4) 0.14107(15) 0.0155(10) Uani 1 1 d .
C7 C 0.6190(4) -0.2500(4) 0.11457(16) 0.0188(11) Uani 1 1 d .
H7A H 0.6537 -0.2684 0.1477 0.023 Uiso 1 1 calc R
H7B H 0.6101 -0.3336 0.0977 0.023 Uiso 1 1 calc R
C8 C 0.3326(4) 0.0938(4) 0.15869(16) 0.0185(11) Uani 1 1 d .
H8A H 0.3212 0.1538 0.1314 0.022 Uiso 1 1 calc R
H8B H 0.2551 0.0888 0.172 0.022 Uiso 1 1 calc R
C9 C 0.7242(4) -0.0433(4) 0.10023(14) 0.0138(10) Uani 1 1 d .
C10 C 0.8005(4) -0.2304(5) 0.07331(16) 0.0198(11) Uani 1 1 d .
H10 H 0.8071 -0.3192 0.0659 0.024 Uiso 1 1 calc R
C11 C 0.8791(5) -0.1385(5) 0.06701(16) 0.0216(11) Uani 1 1 d .
H11 H 0.9527 -0.1488 0.0539 0.026 Uiso 1 1 calc R
C12 C 0.5440(4) 0.1502(4) 0.18988(15) 0.0138(10) Uani 1 1 d .
C13 C 0.4015(4) 0.2039(4) 0.23679(16) 0.0194(11) Uani 1 1 d .
H13 H 0.3244 0.2151 0.247 0.023 Uiso 1 1 calc R
C14 C 0.5074(4) 0.2402(5) 0.26001(16) 0.0202(11) Uani 1 1 d .
H14 H 0.5209 0.2803 0.2903 0.024 Uiso 1 1 calc R
C15 C 0.8993(4) 0.0946(4) 0.08001(15) 0.0136(10) Uani 1 1 d .
C16 C 0.8992(4) 0.1504(5) 0.03526(16) 0.0183(10) Uani 1 1 d .
C17 C 0.9643(4) 0.2619(5) 0.03179(16) 0.0216(11) Uani 1 1 d .
H17 H 0.9653 0.3001 0.0015 0.026 Uiso 1 1 calc R
C18 C 1.0283(4) 0.3199(5) 0.07094(17) 0.0214(11) Uani 1 1 d .
C19 C 1.0290(4) 0.2605(4) 0.11487(16) 0.0190(11) Uani 1 1 d .
H19 H 1.0735 0.2989 0.142 0.023 Uiso 1 1 calc R
C20 C 0.9668(4) 0.1475(5) 0.12019(15) 0.0165(10) Uani 1 1 d .
C21 C 0.8348(5) 0.0857(5) -0.00847(16) 0.0274(12) Uani 1 1 d .
H21A H 0.8193 0.1491 -0.0341 0.041 Uiso 1 1 calc R
H21B H 0.7578 0.0501 -0.0013 0.041 Uiso 1 1 calc R
H21C H 0.8853 0.0161 -0.0184 0.041 Uiso 1 1 calc R
C22 C 1.0959(5) 0.4446(6) 0.06644(19) 0.0402(15) Uani 1 1 d .
H22A H 1.1068 0.4585 0.0332 0.06 Uiso 1 1 calc R
H22B H 1.1751 0.4399 0.0858 0.06 Uiso 1 1 calc R
H22C H 1.0495 0.5163 0.0774 0.06 Uiso 1 1 calc R
C23 C 0.9766(4) 0.0809(5) 0.16741(15) 0.0212(11) Uani 1 1 d .
H23A H 1.0359 0.126 0.1901 0.032 Uiso 1 1 calc R
H23B H 1.0027 -0.0084 0.1639 0.032 Uiso 1 1 calc R
H23C H 0.8977 0.0817 0.179 0.032 Uiso 1 1 calc R
C24 C 0.7214(4) 0.2221(4) 0.24645(15) 0.0148(10) Uani 1 1 d .
C25 C 0.7803(4) 0.1289(4) 0.27635(15) 0.0153(10) Uani 1 1 d .
C26 C 0.9026(4) 0.1465(5) 0.29216(15) 0.0203(11) Uani 1 1 d .
H26 H 0.944 0.0848 0.313 0.024 Uiso 1 1 calc R
C27 C 0.9656(4) 0.2524(5) 0.27813(16) 0.0210(11) Uani 1 1 d .
C28 C 0.9044(5) 0.3424(5) 0.24858(16) 0.0235(12) Uani 1 1 d .
H28 H 0.947 0.4151 0.239 0.028 Uiso 1 1 calc R
C29 C 0.7810(4) 0.3300(4) 0.23224(15) 0.0189(11) Uani 1 1 d .
C30 C 0.7131(5) 0.0137(5) 0.29104(16) 0.0228(12) Uani 1 1 d .
H30A H 0.7704 -0.047 0.3081 0.034 Uiso 1 1 calc R
H30B H 0.6708 -0.0285 0.2628 0.034 Uiso 1 1 calc R
H30C H 0.6543 0.0412 0.3118 0.034 Uiso 1 1 calc R
C31 C 1.0990(5) 0.2658(5) 0.29393(18) 0.0317(13) Uani 1 1 d .
H31A H 1.1422 0.1948 0.2808 0.048 Uiso 1 1 calc R
H31B H 1.1142 0.2633 0.3286 0.048 Uiso 1 1 calc R
H31C H 1.1275 0.3481 0.2826 0.048 Uiso 1 1 calc R
C32 C 0.7173(5) 0.4277(5) 0.19869(16) 0.0281(11) Uani 1 1 d .
H32A H 0.7028 0.3909 0.1667 0.042 Uiso 1 1 calc R
H32B H 0.7677 0.5049 0.1983 0.042 Uiso 1 1 calc R
H32C H 0.6399 0.4508 0.2092 0.042 Uiso 1 1 calc R
C33 C 0.4161(5) 0.1482(5) 0.03706(18) 0.0350(14) Uani 1 1 d .
H33A H 0.3866 0.2183 0.0155 0.052 Uiso 1 1 calc R
H33B H 0.3497 0.1157 0.0531 0.052 Uiso 1 1 calc R
H33C H 0.4473 0.0783 0.0189 0.052 Uiso 1 1 calc R
C34 C 0.6319(5) 0.2862(6) 0.04261(19) 0.0411(16) Uani 1 1 d .
H34A H 0.6616 0.2219 0.0217 0.062 Uiso 1 1 calc R
H34B H 0.7006 0.327 0.062 0.062 Uiso 1 1 calc R
H34C H 0.5851 0.3519 0.0234 0.062 Uiso 1 1 calc R
C35 C 0.4648(5) 0.3528(5) 0.10104(17) 0.0257(12) Uani 1 1 d .
H35A H 0.5271 0.412 0.1158 0.039 Uiso 1 1 calc R
H35B H 0.4109 0.3288 0.1242 0.039 Uiso 1 1 calc R
H35C H 0.4178 0.3953 0.0739 0.039 Uiso 1 1 calc R
N1 N 0.7067(3) -0.1724(4) 0.09285(12) 0.0156(8) Uani 1 1 d .
N2 N 0.8338(4) -0.0237(4) 0.08314(13) 0.0163(9) Uani 1 1 d .
N3 N 0.4248(3) 0.1467(4) 0.19477(13) 0.0157(9) Uani 1 1 d .
N4 N 0.5943(3) 0.2079(4) 0.23129(12) 0.0146(8) Uani 1 1 d .
P1 P 0.53652(12) 0.20819(12) 0.08093(4) 0.0173(3) Uani 1 1 d .
Ir1 Ir 0.623452(17) 0.068244(17) 0.138277(6) 0.01127(5) Uani 1 1 d .
H100 H 0.687(4) -0.016(4) 0.1807(13) 0.012(12) Uiso 1 1 d .
H101 H 0.715(4) 0.169(4) 0.1448(14) 0.015(12) Uiso 1 1 d .

loop_
_atom_site_aniso_label
_atom_site_aniso_U_11
_atom_site_aniso_U_22
_atom_site_aniso_U_33
_atom_site_aniso_U_23
_atom_site_aniso_U_13
_atom_site_aniso_U_12
C1 0.012(2) 0.019(2) 0.0101(19) 0.000(2) 0.0013(17) -0.001(2)
C2 0.017(3) 0.018(3) 0.013(2) 0.0031(19) 0.0015(19) -0.002(2)
C3 0.024(3) 0.013(2) 0.018(2) 0.000(2) 0.000(2) -0.002(2)
C4 0.017(3) 0.021(3) 0.018(2) 0.000(2) 0.004(2) -0.008(2)
C5 0.006(2) 0.024(3) 0.018(2) 0.002(2) -0.0040(19) 0.000(2)
C6 0.017(3) 0.016(3) 0.013(2) 0.0001(18) -0.0017(19) 0.0001(19)
C7 0.028(3) 0.010(2) 0.020(2) -0.0062(19) 0.010(2) -0.007(2)
C8 0.008(2) 0.022(3) 0.026(2) -0.002(2) 0.003(2) 0.0019(19)
C9 0.013(2) 0.016(3) 0.013(2) 0.0010(18) 0.0019(18) 0.0008(19)
C10 0.023(3) 0.015(2) 0.022(2) -0.004(2) 0.005(2) 0.003(2)
C11 0.019(3) 0.023(3) 0.025(3) -0.004(2) 0.009(2) 0.004(2)
C12 0.015(3) 0.012(2) 0.015(2) 0.0026(18) 0.0035(19) -0.0022(19)
C13 0.020(3) 0.015(2) 0.025(3) -0.005(2) 0.011(2) 0.002(2)
C14 0.022(3) 0.021(3) 0.019(2) -0.005(2) 0.008(2) 0.002(2)
C15 0.011(2) 0.012(3) 0.019(2) 0.0036(18) 0.0066(19) 0.0037(18)
C16 0.018(3) 0.020(3) 0.018(2) -0.001(2) 0.005(2) 0.001(2)
C17 0.023(3) 0.023(3) 0.019(2) 0.003(2) 0.005(2) 0.001(2)
C18 0.013(3) 0.021(3) 0.030(3) 0.001(2) 0.000(2) -0.002(2)
C19 0.013(3) 0.022(3) 0.022(2) -0.004(2) 0.000(2) -0.001(2)
C20 0.010(3) 0.021(3) 0.019(2) 0.000(2) 0.001(2) 0.004(2)
C21 0.029(3) 0.035(3) 0.019(2) -0.002(2) 0.006(2) 0.000(3)
C22 0.038(4) 0.037(4) 0.042(3) 0.003(3) -0.007(3) -0.016(3)
C23 0.019(3) 0.026(3) 0.019(2) -0.002(2) 0.0028(19) 0.003(2)
C24 0.010(2) 0.020(3) 0.014(2) -0.0074(19) 0.0002(19) 0.000(2)
C25 0.019(3) 0.014(2) 0.012(2) -0.0084(18) 0.000(2) -0.003(2)
C26 0.017(3) 0.028(3) 0.014(2) -0.008(2) -0.004(2) 0.006(2)
C27 0.012(3) 0.029(3) 0.022(3) -0.010(2) 0.002(2) 0.000(2)
C28 0.019(3) 0.030(3) 0.021(3) -0.007(2) 0.004(2) -0.006(2)
C29 0.021(3) 0.016(3) 0.018(2) -0.008(2) -0.001(2) -0.003(2)
C30 0.031(3) 0.021(3) 0.016(2) 0.001(2) 0.001(2) 0.001(2)
C31 0.021(3) 0.038(3) 0.034(3) -0.012(3) -0.001(2) 0.000(3)
C32 0.032(3) 0.021(3) 0.029(3) 0.000(3) -0.004(2) -0.001(3)
C33 0.036(4) 0.035(3) 0.030(3) -0.005(3) -0.012(3) 0.008(3)
C34 0.038(4) 0.045(4) 0.044(3) 0.026(3) 0.016(3) 0.016(3)
C35 0.024(3) 0.018(3) 0.033(3) 0.005(2) -0.003(2) 0.003(2)
N1 0.014(2) 0.015(2) 0.0183(19) -0.0029(16) 0.0048(17) 0.0007(17)
N2 0.017(2) 0.015(2) 0.018(2) -0.0023(16) 0.0047(17) -0.0006(17)
N3 0.014(2) 0.015(2) 0.018(2) -0.0055(16) 0.0036(17) -0.0018(17)
N4 0.014(2) 0.016(2) 0.0142(18) -0.0012(16) 0.0012(16) -0.0028(17)
P1 0.0166(7) 0.0171(6) 0.0177(6) 0.0004(5) -0.0003(5) 0.0028(5)
Ir1 0.00934(8) 0.01217(8) 0.01206(8) -0.00190(9) 0.00052(6) 0.00021(10)

loop_
_atom_type_symbol
_atom_type_description
_atom_type_scat_dispersion_real
_atom_type_scat_dispersion_imag
_atom_type_scat_source
C C 0.0033 0.0016 'International Tables Vol C Tables 4.2.6.8 and 6.1.1.4'
H H 0 0 'International Tables Vol C Tables 4.2.6.8 and 6.1.1.4'
N N 0.0061 0.0033 'International Tables Vol C Tables 4.2.6.8 and 6.1.1.4'
P P 0.1023 0.0942 'International Tables Vol C Tables 4.2.6.8 and 6.1.1.4'
Ir Ir -1.4442 7.9887 'International Tables Vol C Tables 4.2.6.8 and 6.1.1.4'

loop_
_geom_angle_atom_site_label_1
_geom_angle_atom_site_label_2
_geom_angle_atom_site_label_3
_geom_angle
C2 C1 C6 114.4(4)
C2 C1 Ir1 123.0(3)
C6 C1 Ir1 122.6(3)
C1 C2 C3 122.7(4)
C1 C2 C7 120.4(4)
C3 C2 C7 116.1(4)
C4 C3 C2 120.8(4)
C4 C3 H3 119.6
C2 C3 H3 119.6
C3 C4 C5 118.7(5)
C3 C4 H4 120.7
C5 C4 H4 120.7
C4 C5 C6 120.9(4)
C4 C5 H5 119.6
C6 C5 H5 119.6
C5 C6 C1 122.3(4)
C5 C6 C8 116.5(4)
C1 C6 C8 121.2(4)
N1 C7 C2 117.5(4)
N1 C7 H7A 107.9
C2 C7 H7A 107.9
N1 C7 H7B 107.9
C2 C7 H7B 107.9
H7A C7 H7B 107.2
N3 C8 C6 114.0(4)
N3 C8 H8A 108.7
C6 C8 H8A 108.7
N3 C8 H8B 108.7
C6 C8 H8B 108.7
H8A C8 H8B 107.6
N1 C9 N2 101.8(4)
N1 C9 Ir1 124.4(3)
N2 C9 Ir1 132.8(3)
C11 C10 N1 106.9(4)
C11 C10 H10 126.6
N1 C10 H10 126.6
C10 C11 N2 107.2(4)
C10 C11 H11 126.4
N2 C11 H11 126.4
N3 C12 N4 102.7(4)
N3 C12 Ir1 126.7(3)
N4 C12 Ir1 130.1(3)
C14 C13 N3 107.1(4)
C14 C13 H13 126.5
N3 C13 H13 126.5
C13 C14 N4 106.4(4)
C13 C14 H14 126.8
N4 C14 H14 126.8
C20 C15 C16 121.3(4)
C20 C15 N2 120.6(4)
C16 C15 N2 118.0(4)
C17 C16 C15 118.4(4)
C17 C16 C21 120.9(4)
C15 C16 C21 120.7(4)
C16 C17 C18 122.1(4)
C16 C17 H17 119
C18 C17 H17 119
C17 C18 C19 118.2(4)
C17 C18 C22 121.1(4)
C19 C18 C22 120.7(4)
C20 C19 C18 122.0(4)
C20 C19 H19 119
C18 C19 H19 119
C19 C20 C15 117.9(4)
C19 C20 C23 120.6(4)
C15 C20 C23 121.4(4)
C16 C21 H21A 109.5
C16 C21 H21B 109.5
H21A C21 H21B 109.5
C16 C21 H21C 109.5
H21A C21 H21C 109.5
H21B C21 H21C 109.5
C18 C22 H22A 109.5
C18 C22 H22B 109.5
H22A C22 H22B 109.5
C18 C22 H22C 109.5
H22A C22 H22C 109.5
H22B C22 H22C 109.5
C20 C23 H23A 109.5
C20 C23 H23B 109.5
H23A C23 H23B 109.5
C20 C23 H23C 109.5
H23A C23 H23C 109.5
H23B C23 H23C 109.5
C29 C24 C25 122.1(4)
C29 C24 N4 119.1(4)
C25 C24 N4 118.8(4)
C26 C25 C24 118.1(4)
C26 C25 C30 121.3(4)
C24 C25 C30 120.7(4)
C27 C26 C25 121.4(5)
C27 C26 H26 119.3
C25 C26 H26 119.3
C28 C27 C26 118.8(5)
C28 C27 C31 120.9(5)
C26 C27 C31 120.3(5)
C27 C28 C29 121.9(5)
C27 C28 H28 119
C29 C28 H28 119
C24 C29 C28 117.7(4)
C24 C29 C32 121.5(4)
C28 C29 C32 120.8(4)
C25 C30 H30A 109.5
C25 C30 H30B 109.5
H30A C30 H30B 109.5
C25 C30 H30C 109.5
H30A C30 H30C 109.5
H30B C30 H30C 109.5
C27 C31 H31A 109.5
C27 C31 H31B 109.5
H31A C31 H31B 109.5
C27 C31 H31C 109.5
H31A C31 H31C 109.5
H31B C31 H31C 109.5
C29 C32 H32A 109.5
C29 C32 H32B 109.5
H32A C32 H32B 109.5
C29 C32 H32C 109.5
H32A C32 H32C 109.5
H32B C32 H32C 109.5
P1 C33 H33A 109.5
P1 C33 H33B 109.5
H33A C33 H33B 109.5
P1 C33 H33C 109.5
H33A C33 H33C 109.5
H33B C33 H33C 109.5
P1 C34 H34A 109.5
P1 C34 H34B 109.5
H34A C34 H34B 109.5
P1 C34 H34C 109.5
H34A C34 H34C 109.5
H34B C34 H34C 109.5
P1 C35 H35A 109.5
P1 C35 H35B 109.5
H35A C35 H35B 109.5
P1 C35 H35C 109.5
H35A C35 H35C 109.5
H35B C35 H35C 109.5
C9 N1 C10 112.8(4)
C9 N1 C7 124.4(4)
C10 N1 C7 120.7(4)
C9 N2 C11 111.4(4)
C9 N2 C15 128.7(4)
C11 N2 C15 120.0(4)
C12 N3 C13 111.9(4)
C12 N3 C8 123.3(4)
C13 N3 C8 124.8(4)
C12 N4 C14 111.8(4)
C12 N4 C24 125.4(4)
C14 N4 C24 122.5(4)
C34 P1 C33 100.3(3)
C34 P1 C35 97.9(3)
C33 P1 C35 100.4(2)
C34 P1 Ir1 118.82(19)
C33 P1 Ir1 118.39(18)
C35 P1 Ir1 117.24(16)
C12 Ir1 C9 165.01(17)
C12 Ir1 C1 87.76(17)
C9 Ir1 C1 91.51(17)
C12 Ir1 P1 93.77(13)
C9 Ir1 P1 101.20(12)
C1 Ir1 P1 95.83(12)
C12 Ir1 H100 82.8(15)
C9 Ir1 H100 82.2(15)
C1 Ir1 H100 88.4(15)
P1 Ir1 H100 174.5(15)
C12 Ir1 H101 88.4(16)
C9 Ir1 H101 92.8(16)
C1 Ir1 H101 175.6(16)
P1 Ir1 H101 82.2(16)
H100 Ir1 H101 93(2)

loop_
_geom_bond_atom_site_label_1
_geom_bond_atom_site_label_2
_geom_bond_distance
C1 C2 1.399(6)
C1 C6 1.420(6)
C1 Ir1 2.119(5)
C2 C3 1.404(6)
C2 C7 1.508(6)
C3 C4 1.365(7)
C3 H3 0.95
C4 C5 1.375(6)
C4 H4 0.95
C5 C6 1.395(6)
C5 H5 0.95
C6 C8 1.508(6)
C7 N1 1.464(5)
C7 H7A 0.99
C7 H7B 0.99
C8 N3 1.462(6)
C8 H8A 0.99
C8 H8B 0.99
C9 N1 1.366(5)
C9 N2 1.388(6)
C9 Ir1 2.022(4)
C10 C11 1.324(6)
C10 N1 1.384(6)
C10 H10 0.95
C11 N2 1.395(6)
C11 H11 0.95
C12 N3 1.356(6)
C12 N4 1.374(5)
C12 Ir1 2.000(4)
C13 C14 1.331(6)
C13 N3 1.389(5)
C13 H13 0.95
C14 N4 1.387(6)
C14 H14 0.95
C15 C20 1.396(6)
C15 C16 1.398(6)
C15 N2 1.438(5)
C16 C17 1.376(6)
C16 C21 1.510(6)
C17 C18 1.380(6)
C17 H17 0.95
C18 C19 1.392(6)
C18 C22 1.510(7)
C19 C20 1.381(6)
C19 H19 0.95
C20 C23 1.501(6)
C21 H21A 0.98
C21 H21B 0.98
C21 H21C 0.98
C22 H22A 0.98
C22 H22B 0.98
C22 H22C 0.98
C23 H23A 0.98
C23 H23B 0.98
C23 H23C 0.98
C24 C29 1.389(6)
C24 C25 1.394(6)
C24 N4 1.435(6)
C25 C26 1.393(6)
C25 C30 1.499(6)
C26 C27 1.390(7)
C26 H26 0.95
C27 C28 1.377(7)
C27 C31 1.504(7)
C28 C29 1.400(7)
C28 H28 0.95
C29 C32 1.505(6)
C30 H30A 0.98
C30 H30B 0.98
C30 H30C 0.98
C31 H31A 0.98
C31 H31B 0.98
C31 H31C 0.98
C32 H32A 0.98
C32 H32B 0.98
C32 H32C 0.98
C33 P1 1.820(5)
C33 H33A 0.98
C33 H33B 0.98
C33 H33C 0.98
C34 P1 1.810(5)
C34 H34A 0.98
C34 H34B 0.98
C34 H34C 0.98
C35 P1 1.827(5)
C35 H35A 0.98
C35 H35B 0.98
C35 H35C 0.98
P1 Ir1 2.3015(12)
Ir1 H100 1.58(4)
Ir1 H101 1.46(4)
